data_7703909
loop_
_publ_author_name
'Pearce, Kyle G.'
'Simenok, Vladimir'
'Crossley, Ian R.'

_publ_section_title
;
 Phosphacycloalkyldiones: synthesis and coordinative behaviour of 6- and
 7-member cyclic diketophosphanyls.
;
_journal_issue 17
_journal_name_full 'Dalton transactions (Cambridge, England : 2003)'
_journal_page_first 5482
_journal_page_last 5492
_journal_paper_doi 10.1039/d0dt00864h
_journal_volume 49
_journal_year 2020
_chemical_formula_moiety '2(C16 H11 O7 P W)'
_chemical_formula_sum 'C32 H22 O14 P2 W2'
_chemical_formula_weight 1060.13
_chemical_properties_physical Moisture-sensitive
_space_group_crystal_system monoclinic
_space_group_IT_number 14
_space_group_name_Hall '-P 2yn'
_space_group_name_H-M_alt 'P 1 21/n 1'
_atom_sites_solution_hydrogens geom
_atom_sites_solution_primary dual
_audit_creation_date 2020-01-09
_audit_creation_method
;
Olex2 1.3
(compiled 2019.09.11 svn.r3662 for OlexSys, GUI svn.r5938)
;
_audit_update_record
;
2020-03-04 deposited with the CCDC.	2020-03-31 downloaded from the CCDC.
;
_cell_angle_alpha 90
_cell_angle_beta 91.882(3)
_cell_angle_gamma 90
_cell_formula_units_Z 4
_cell_length_a 11.0044(3)
_cell_length_b 9.7434(3)
_cell_length_c 32.7494(10)
_cell_measurement_reflns_used 4509
_cell_measurement_temperature 100.00(10)
_cell_measurement_theta_max 71.2370
_cell_measurement_theta_min 5.6150
_cell_volume 3509.51(18)
_computing_cell_refinement 'CrysAlisPro 1.171.39.46 (Rigaku OD, 2018)'
_computing_data_collection 'CrysAlisPro 1.171.39.46 (Rigaku OD, 2018)'
_computing_data_reduction 'CrysAlisPro 1.171.39.46 (Rigaku OD, 2018)'
_computing_molecular_graphics 'Olex2 1.3 (Dolomanov et al., 2009)'
_computing_publication_material 'Olex2 1.3 (Dolomanov et al., 2009)'
_computing_structure_refinement 'ShelXL 2018/3 (Sheldrick, 2015)'
_computing_structure_solution 'ShelXT n/a (Sheldrick, 2015)'
_diffrn_ambient_environment N~2~
_diffrn_ambient_temperature 100(10)
_diffrn_detector 'CCD plate'
_diffrn_detector_area_resol_mean 16.1033
_diffrn_detector_type Eos
_diffrn_measured_fraction_theta_full 0.990
_diffrn_measured_fraction_theta_max 0.967
_diffrn_measurement_details
;
List of Runs (angles in degrees, time in seconds):

  # Type    Start    End  Width  t~exp~   \w     \q     \k     \f   Frames
#--------------------------------------------------------------------------
  1  \w    -24.00  42.00   1.00    5.00    --    0.00 -99.00-180.00   66
  2  \w   -112.00 -18.00   1.00   30.00    --  -54.75 125.00 120.00   94
  3  \w     87.00 114.00   1.00   30.00    --   54.75 104.00 -16.00   27
  4  \w     73.00 126.00   1.00   30.00    --   54.75 125.00-120.00   53
  5  \w     35.00 110.00   1.00   30.00    --   54.75  57.00  60.00   75
  6  \w     52.00 131.00   1.00   60.00    --  109.50 -50.00  90.00   79
  7  \w     46.00 132.00   1.00   60.00    --  109.50 -64.00 -90.00   86
  8  \w     40.00  93.00   1.00   60.00    --  109.50 -50.00-150.00   53
  9  \w     95.00 172.00   1.00   60.00    --  109.50  50.00 -90.00   77
 10  \w    106.00 131.00   1.00   60.00    --  109.50 -50.00-150.00   25
 11  \w     90.00 131.00   1.00   60.00    --  109.50 -77.00   0.00   41
 12  \w     75.00 175.00   1.00   60.00    --  109.50  25.00  30.00  100
;
_diffrn_measurement_device 'four-circle diffractometer'
_diffrn_measurement_device_type 'Xcalibur, Eos, Gemini ultra'
_diffrn_measurement_method '\w scans'
_diffrn_orient_matrix_type 'CrysAlisPro convention (1999,Acta A55,543-557)'
_diffrn_orient_matrix_UB_11 0.1130521000
_diffrn_orient_matrix_UB_12 -0.0677978000
_diffrn_orient_matrix_UB_13 -0.0178676000
_diffrn_orient_matrix_UB_21 0.0681192000
_diffrn_orient_matrix_UB_22 0.0147360000
_diffrn_orient_matrix_UB_23 0.0415902000
_diffrn_orient_matrix_UB_31 -0.0469225000
_diffrn_orient_matrix_UB_32 -0.1420937000
_diffrn_orient_matrix_UB_33 0.0128603000
_diffrn_radiation_monochromator mirror
_diffrn_radiation_probe x-ray
_diffrn_radiation_type 'Cu K\a'
_diffrn_radiation_wavelength 1.54184
_diffrn_reflns_av_R_equivalents 0.0440
_diffrn_reflns_av_unetI/netI 0.0577
_diffrn_reflns_Laue_measured_fraction_full 0.990
_diffrn_reflns_Laue_measured_fraction_max 0.967
_diffrn_reflns_limit_h_max 11
_diffrn_reflns_limit_h_min -13
_diffrn_reflns_limit_k_max 9
_diffrn_reflns_limit_k_min -11
_diffrn_reflns_limit_l_max 40
_diffrn_reflns_limit_l_min -31
_diffrn_reflns_number 11703
_diffrn_reflns_point_group_measured_fraction_full 0.990
_diffrn_reflns_point_group_measured_fraction_max 0.967
_diffrn_reflns_theta_full 67.684
_diffrn_reflns_theta_max 71.754
_diffrn_reflns_theta_min 5.283
_diffrn_source 'fine-focus sealed X-ray tube'
_diffrn_source_type 'Enhance Ultra (Cu) X-ray Source'
_exptl_absorpt_coefficient_mu 13.393
_exptl_absorpt_correction_T_max 1.00000
_exptl_absorpt_correction_T_min 0.46354
_exptl_absorpt_correction_type multi-scan
_exptl_absorpt_process_details
;
CrysAlisPro 1.171.39.46 (Rigaku Oxford Diffraction, 2018)
Empirical absorption correction using spherical harmonics,
 implemented in SCALE3 ABSPACK scaling algorithm.
;
_exptl_crystal_colour 'clear pale yellow'
_exptl_crystal_density_diffrn 2.006
_exptl_crystal_description block
_exptl_crystal_F_000 2016
_exptl_crystal_size_max 0.2
_exptl_crystal_size_mid 0.15
_exptl_crystal_size_min 0.1
_refine_diff_density_max 2.094
_refine_diff_density_min -1.812
_refine_diff_density_rms 0.186
_refine_ls_extinction_method none
_refine_ls_goodness_of_fit_ref 1.150
_refine_ls_hydrogen_treatment constr
_refine_ls_matrix_type full
_refine_ls_number_parameters 463
_refine_ls_number_reflns 6635
_refine_ls_number_restraints 78
_refine_ls_restrained_S_all 1.144
_refine_ls_R_factor_all 0.0798
_refine_ls_R_factor_gt 0.0672
_refine_ls_shift/su_max 0.001
_refine_ls_shift/su_mean 0.000
_refine_ls_structure_factor_coef Fsqd
_refine_ls_weighting_details 'w=1/[\s^2^(Fo^2^)+(0.0461P)^2^+46.8306P] where P=(Fo^2^+2Fc^2^)/3'
_refine_ls_weighting_scheme calc
_refine_ls_wR_factor_gt 0.1603
_refine_ls_wR_factor_ref 0.1672
_reflns_Friedel_coverage 0.000
_reflns_number_gt 5673
_reflns_number_total 6635
_reflns_threshold_expression 'I > 2\s(I)'
_cod_data_source_file d0dt00864h2.cif
_cod_data_source_block compound-5d
_cod_depositor_comments
;
The following automatic conversions were performed:

data item '_diffrn_ambient_temperature' value '100 (10)' was changed
to '100(10)' -- the value was reformatted.

Automatic conversion script
Id: cif_fix_values 7556 2019-12-06 15:28:31Z antanas 

 Adding full bibliography for 7703903--7703909.cif.
;
_cod_database_code 7703909
_shelx_shelxl_version_number 2018/3
_chemical_oxdiff_formula 'C32 H24 O14 P2 W2'
_shelx_space_group_comment
;
The symmetry employed for this shelxl refinement is uniquely defined
by the following loop, which should always be used as a source of
symmetry information in preference to the above space-group names.
They are only intended as comments.
;
_shelx_estimated_absorpt_t_max 0.348
_shelx_estimated_absorpt_t_min 0.175
_reflns_odcompleteness_completeness 98.94
_reflns_odcompleteness_iscentric 1
_reflns_odcompleteness_theta 66.97
_olex2_refinement_description
;
1. Fixed Uiso
 At 1.2 times of:
  All C(H) groups, All C(H,H) groups
2. Restrained distances
 W2-C2AA \\sim W2-C2AB
 with sigma of 0.02
 C2AA-O5AA \\sim C2AB-O4A
 with sigma of 0.02
 W2-O5AA \\sim W2-O4A
 with sigma of 0.04
 W2-C2AA \\sim W2-C1AA
 with sigma of 0.02
 C2AA-O5AA \\sim C1AA-O0AA
 with sigma of 0.02
 W2-O5AA \\sim W2-O0AA
 with sigma of 0.04
 W2-O0AA \\sim W2-O0AB
 with sigma of 0.04
 W2-C1AA \\sim W2-C1AB
 with sigma of 0.02
 C1AA-O0AA \\sim C1AB-O0AB
 with sigma of 0.02
3. Uiso/Uaniso restraints and constraints
O5AA \\sim O2AA \\sim O4A \\sim O4B \\sim O0AB \\sim O0AC \\sim O0AA: within 2A
with sigma of 0.04 and sigma for terminal atoms of 0.08 within 2A
O0AC \\sim O0AB \\sim O4B \\sim O4A \\sim O2AA \\sim O5AA \\sim O0AA: within 2A
with sigma of 0.04 and sigma for terminal atoms of 0.08 within 2A
O2AA \\sim O4A \\sim O4B \\sim O0AB \\sim O0AC \\sim O0AA \\sim O1AA \\sim
O5AA: within 2A with sigma of 0.04 and sigma for terminal atoms of 0.08 within
2A
O4B \\sim O4A \\sim O2AA \\sim O1AA \\sim O5AA \\sim O0AA \\sim O0AC \\sim
O0AB: within 2A with sigma of 0.04 and sigma for terminal atoms of 0.08 within
2A
C0 \\sim C0AA: within 2A with sigma of 0.04 and sigma for terminal atoms of
0.08 within 2A
O1B \\sim O1A: within 2A with sigma of 0.04 and sigma for terminal atoms of
0.08 within 2A
C0AA \\sim C0: within 2A with sigma of 0.04 and sigma for terminal atoms of
0.08 within 2A
O1A \\sim O1B: within 2A with sigma of 0.04 and sigma for terminal atoms of
0.08 within 2A
Uanis(C0) \\sim Ueq: with sigma of 0.01 and sigma for terminal atoms of 0.02
Uanis(C1A) = Uanis(O1AA) = Uanis(C1AA) = Uanis(C1AC) = Uanis(O0AC) =
Uanis(O0AA) = Uanis(C1AB) = Uanis(O0AB) = Uanis(C2AC) = Uanis(O4B) = Uanis(O4A)
= Uanis(C2AB) = Uanis(C2AA) = Uanis(O5AA) = Uanis(C4AA) = Uanis(O2AA)
Uanis(O1A) = Uanis(C0) = Uanis(C0AA) = Uanis(O1B)
4. Rigid body (RIGU) restrains
 C0AA, C0, C4AA, C2AB, O4A, O2AA, C2AA, O1AA, O5AA, C1A, C1AB, C2AC, O4B, O0AB,
  C1AC, O0AC, C1AA, O0AA, O1B, O1A
 with sigma for 1-2 distances of 0.004 and sigma for 1-3 distances of 0.004
5. Others
 Sof(W2)=Sof(C2AA)=Sof(O5AA)=Sof(W2A)=Sof(O2AA)=Sof(C4AA)=1-FVAR(1)
 Sof(C2AB)=Sof(O4A)=Sof(C1AB)=Sof(O0AB)=Sof(C2AC)=Sof(O4B)=Sof(C1AC)=Sof(O0AC)=
 FVAR(1)
 Sof(O4AA)=1-FVAR(2)
 Sof(O3AA)=FVAR(2)
 Sof(C1A)=Sof(O1AA)=1-FVAR(3)
 Sof(C1AA)=Sof(O0AA)=FVAR(3)
 Fixed Sof: O1B(0.55) C0(0.45) C6AA(0.5) H6AA(0.5) H6AB(0.5) C5AA(0.5)
 H5AA(0.5) H5AB(0.5) C0AA(0.55) O1A(0.45)
6.a Secondary CH2 refined with riding coordinates:
 C2(H2A,H2B), C25(H25A,H25B), C4(H4A,H4B), C3(H3A,H3B), C7AA(H7AA,H7AB),
 C6AA(H6AA,H6AB), C5AA(H5AA,H5AB)
6.b Aromatic/amide H refined with riding coordinates:
 C18(H18), C8(H8), C7(H7), C9(H9), C11(H11), C19(H19), C20(H20), C10(H10),
 C22(H22), C21(H21)
;
_olex2_date_sample_data_collection 2019-07-09
_olex2_submission_special_instructions 'No special instructions were received'
_oxdiff_exptl_absorpt_empirical_details
;
Empirical correction (ABSPACK) includes:
- Absorption correction using spherical harmonics
- Frame scaling
;
_oxdiff_exptl_absorpt_empirical_full_max 1.851
_oxdiff_exptl_absorpt_empirical_full_min 0.697

loop_
_space_group_symop_operation_xyz
'x, y, z'
'-x+1/2, y+1/2, -z+1/2'
'-x, -y, -z'
'x-1/2, -y-1/2, z-1/2'

loop_
_atom_site_label
_atom_site_type_symbol
_atom_site_fract_x
_atom_site_fract_y
_atom_site_fract_z
_atom_site_U_iso_or_equiv
_atom_site_adp_type
_atom_site_occupancy
_atom_site_site_symmetry_order
_atom_site_calc_flag
_atom_site_refinement_flags_posn
_atom_site_refinement_flags_adp
_atom_site_refinement_flags_occupancy
_atom_site_disorder_assembly
_atom_site_disorder_group
W1 W 0.51792(4) 0.20873(5) 0.43926(2) 0.03323(17) Uani 1 1 d . . . . .
W2 W 0.17619(13) 0.70076(16) 0.33196(4) 0.0288(3) Uani 0.4994(16) 1 d D . P A 1
P1 P 0.7036(2) 0.3459(3) 0.42624(8) 0.0307(5) Uani 1 1 d . . . . .
P23 P 0.0213(3) 0.8831(3) 0.32468(11) 0.0460(7) Uani 1 1 d . . . . .
O7 O 0.2897(8) 0.0348(9) 0.4634(3) 0.054(2) Uani 1 1 d . . . . .
O2 O 0.8082(7) 0.2422(8) 0.3604(2) 0.0396(17) Uani 1 1 d . . . . .
O1 O 0.6897(7) 0.5797(9) 0.4683(3) 0.048(2) Uani 1 1 d . . . . .
O5 O 0.4708(9) 0.1598(12) 0.3442(3) 0.067(3) Uani 1 1 d . . . . .
O6 O 0.6735(8) -0.0675(8) 0.4399(3) 0.064(3) Uani 1 1 d . . . . .
C15 C 0.6195(10) 0.0361(13) 0.4412(4) 0.046(3) Uani 1 1 d . . . . .
C5 C 0.7462(9) 0.3378(11) 0.3711(3) 0.036(2) Uani 1 1 d . . . . .
O3 O 0.5638(9) 0.2624(11) 0.5342(3) 0.062(3) Uani 1 1 d . . . . .
O4 O 0.3418(8) 0.4668(9) 0.4299(4) 0.067(3) Uani 1 1 d . . . . .
C16 C 0.3733(10) 0.0952(12) 0.4540(4) 0.041(2) Uani 1 1 d . . . . .
O29 O 0.0518(9) 1.0663(10) 0.2654(4) 0.069(3) Uani 1 1 d . . . . .
C6 C 0.8466(9) 0.3159(10) 0.4542(3) 0.031(2) Uani 1 1 d . . . . .
C18 C -0.2289(10) 0.9312(11) 0.3148(4) 0.044(3) Uani 1 1 d . . . . .
H18 H -0.217432 0.996588 0.336125 0.053 Uiso 1 1 calc R U . . .
C17 C -0.1300(9) 0.8539(12) 0.3018(3) 0.038(2) Uani 1 1 d . . . . .
C14 C 0.4884(11) 0.1771(14) 0.3783(4) 0.048(3) Uani 1 1 d . . . . .
C28 C 0.0636(11) 1.0526(13) 0.3017(5) 0.054(3) Uani 1 1 d . . . . .
C8 C 1.0561(9) 0.3711(14) 0.4681(4) 0.048(3) Uani 1 1 d . . . . .
H8 H 1.124669 0.427231 0.463208 0.058 Uiso 1 1 calc R U . . .
C7 C 0.9470(10) 0.3955(14) 0.4470(4) 0.046(3) Uani 1 1 d . . . . .
H7 H 0.941448 0.467501 0.427459 0.056 Uiso 1 1 calc R U . . .
C9 C 1.0656(12) 0.2668(13) 0.4960(4) 0.053(3) Uani 1 1 d . . . . .
H9 H 1.140579 0.249778 0.510302 0.064 Uiso 1 1 calc R U . . .
C1 C 0.6764(9) 0.5354(12) 0.4341(4) 0.039(2) Uani 1 1 d . . . . .
C12 C 0.5480(10) 0.2450(13) 0.5005(3) 0.043(3) Uani 1 1 d . . . . .
C2 C 0.6289(12) 0.6134(13) 0.3977(4) 0.052(3) Uani 1 1 d . . . . .
H2A H 0.630537 0.712741 0.404039 0.062 Uiso 1 1 calc R U . . .
H2B H 0.543229 0.586899 0.391923 0.062 Uiso 1 1 calc R U . . .
C13 C 0.4038(10) 0.3729(14) 0.4344(4) 0.048(3) Uani 1 1 d . . . . .
O3AA O -0.070(5) 0.844(11) 0.3945(14) 0.08(2) Uani 0.68(17) 1 d . . P B 2
C11 C 0.8581(11) 0.2090(13) 0.4821(4) 0.047(3) Uani 1 1 d . . . . .
H11 H 0.791109 0.150340 0.486948 0.056 Uiso 1 1 calc R U . . .
C19 C -0.3428(11) 0.9127(12) 0.2968(4) 0.049(3) Uani 1 1 d . . . . .
H19 H -0.409255 0.966663 0.305332 0.058 Uiso 1 1 calc R U . . .
C20 C -0.3602(11) 0.8157(13) 0.2665(4) 0.049(3) Uani 1 1 d . . . . .
H20 H -0.438878 0.801199 0.254484 0.059 Uiso 1 1 calc R U . . .
C10 C 0.9683(13) 0.1890(15) 0.5028(4) 0.063(4) Uani 1 1 d . . . . .
H10 H 0.975021 0.117524 0.522464 0.076 Uiso 1 1 calc R U . . .
C22 C -0.1492(12) 0.7580(16) 0.2720(4) 0.059(4) Uani 1 1 d . . . . .
H22 H -0.083317 0.702590 0.263711 0.070 Uiso 1 1 calc R U . . .
C24 C -0.0106(11) 0.9330(15) 0.3786(4) 0.057(4) Uani 1 1 d . . . . .
C25 C 0.0576(15) 1.0512(16) 0.3957(5) 0.067(4) Uani 1 1 d . . . . .
H25A H -0.001436 1.109832 0.409771 0.081 Uiso 1 1 calc R U . . .
H25B H 0.114928 1.015157 0.416987 0.081 Uiso 1 1 calc R U . . .
C4 C 0.6933(11) 0.4441(14) 0.3430(4) 0.049(3) Uani 1 1 d . . . . .
H4A H 0.606767 0.421642 0.336987 0.059 Uiso 1 1 calc R U . . .
H4B H 0.736135 0.440837 0.316900 0.059 Uiso 1 1 calc R U . . .
C21 C -0.2625(15) 0.740(2) 0.2537(5) 0.078(5) Uani 1 1 d . . . . .
H21 H -0.273471 0.675329 0.232208 0.094 Uiso 1 1 calc R U . . .
C3 C 0.7013(14) 0.5880(15) 0.3599(5) 0.064(4) Uani 1 1 d . . . . .
H3A H 0.672995 0.652794 0.338352 0.076 Uiso 1 1 calc R U . . .
H3B H 0.787796 0.609074 0.366479 0.076 Uiso 1 1 calc R U . . .
O1B O 0.3601(16) 0.455(2) 0.3314(6) 0.051(3) Uani 0.55 1 d . U P A 1
C0 C 0.320(3) 0.569(4) 0.3191(11) 0.051(3) Uani 0.45 1 d . U P A 2
C2AA C 0.153(3) 0.676(3) 0.3926(6) 0.0607(14) Uani 0.4994(16) 1 d D . P A 1
O5AA O 0.1329(17) 0.6631(19) 0.4267(5) 0.0607(14) Uani 0.4994(16) 1 d D . P A 1
C2AB C 0.044(2) 0.559(2) 0.3212(10) 0.0607(14) Uani 0.5006(16) 1 d D . P A 1
O4A O -0.0221(15) 0.4693(17) 0.3161(6) 0.0607(14) Uani 0.5006(16) 1 d D U P A 1
C1AA C 0.3197(18) 0.820(2) 0.3491(8) 0.0607(14) Uani 0.597(12) 1 d D . P A 1
O0AA O 0.4041(13) 0.8790(16) 0.3608(5) 0.0607(14) Uani 0.597(12) 1 d D U P A 1
C1AB C 0.196(3) 0.736(3) 0.2719(6) 0.0607(14) Uani 0.5006(16) 1 d D . P A 1
O0AB O 0.2076(17) 0.7657(19) 0.2381(5) 0.0607(14) Uani 0.5006(16) 1 d D . P A 1
W2A W 0.19075(15) 0.70718(18) 0.31494(4) 0.0358(4) Uani 0.4994(16) 1 d . . P A 2
C2AC C 0.143(3) 0.615(3) 0.2618(9) 0.0607(14) Uani 0.5006(16) 1 d . . P A 2
O4B O 0.1233(17) 0.549(2) 0.2315(6) 0.0607(14) Uani 0.5006(16) 1 d . . P A 2
C1AC C 0.295(3) 0.844(3) 0.2841(10) 0.0607(14) Uani 0.5006(16) 1 d . . P A 2
O0AC O 0.3475(17) 0.914(2) 0.2628(6) 0.0607(14) Uani 0.5006(16) 1 d . . P A 2
C1A C 0.258(3) 0.779(4) 0.3685(12) 0.0607(14) Uani 0.403(12) 1 d . . P A 2
O2AA O 0.0177(17) 0.495(2) 0.3582(6) 0.0607(14) Uani 0.4994(16) 1 d . U P A 2
C4AA C 0.087(3) 0.576(3) 0.3426(10) 0.0607(14) Uani 0.4994(16) 1 d . . P A 2
O4AA O -0.089(4) 0.901(7) 0.404(2) 0.041(14) Uani 0.32(17) 1 d . . P B 1
C7AA C 0.1257(19) 1.139(3) 0.3699(7) 0.109(8) Uani 1 1 d . . . . .
H7AA H 0.208780 1.100639 0.368839 0.131 Uiso 1 1 calc R U . C 2
H7AB H 0.133094 1.229173 0.383781 0.131 Uiso 1 1 calc R U . C 2
C6AA C 0.081(3) 1.167(3) 0.3250(11) 0.059(8) Uani 0.5 1 d . . P D 2
H6AA H 0.003664 1.218852 0.325473 0.071 Uiso 0.5 1 calc R U P D 2
H6AB H 0.141528 1.226571 0.311824 0.071 Uiso 0.5 1 calc R U P D 2
C5AA C 0.152(3) 1.141(3) 0.3321(9) 0.056(7) Uani 0.5 1 d . . P D 1
H5AA H 0.235898 1.107374 0.329558 0.068 Uiso 0.5 1 calc R U P D 1
H5AB H 0.150136 1.237966 0.322686 0.068 Uiso 0.5 1 calc R U P D 1
C0AA C 0.292(3) 0.543(3) 0.3301(9) 0.051(3) Uani 0.55 1 d . U P A 1
O1A O 0.4027(19) 0.490(2) 0.3214(7) 0.051(3) Uani 0.45 1 d . U P A 2
O1AA O 0.315(2) 0.824(2) 0.3971(8) 0.0607(14) Uani 0.403(12) 1 d . U P A 2

loop_
_atom_site_aniso_label
_atom_site_aniso_U_11
_atom_site_aniso_U_22
_atom_site_aniso_U_33
_atom_site_aniso_U_23
_atom_site_aniso_U_13
_atom_site_aniso_U_12
W1 0.0252(2) 0.0248(3) 0.0496(3) -0.0041(2) 0.00029(18) -0.00207(19)
W2 0.0245(5) 0.0237(5) 0.0380(8) 0.0004(6) 0.0003(6) 0.0040(4)
P1 0.0246(11) 0.0242(12) 0.0432(13) -0.0026(10) -0.0011(9) 0.0008(9)
P23 0.0282(13) 0.0283(14) 0.081(2) 0.0129(14) -0.0054(13) 0.0002(11)
O7 0.042(5) 0.044(5) 0.078(6) 0.011(4) -0.002(4) -0.009(4)
O2 0.038(4) 0.032(4) 0.049(4) -0.006(3) 0.005(3) 0.003(3)
O1 0.037(4) 0.039(5) 0.069(5) -0.018(4) -0.003(4) 0.000(3)
O5 0.065(6) 0.083(8) 0.053(5) -0.009(5) -0.006(4) -0.001(5)
O6 0.055(5) 0.021(4) 0.114(8) -0.007(5) -0.008(5) 0.016(4)
C15 0.033(6) 0.040(7) 0.063(7) -0.005(5) -0.009(5) -0.006(5)
C5 0.026(5) 0.035(6) 0.046(6) 0.002(4) 0.000(4) -0.003(4)
O3 0.060(6) 0.070(7) 0.057(5) -0.019(5) 0.008(4) -0.019(5)
O4 0.038(5) 0.030(5) 0.134(9) 0.011(5) 0.015(5) 0.012(4)
C16 0.037(6) 0.030(6) 0.056(6) 0.005(5) -0.001(5) -0.001(5)
O29 0.056(6) 0.045(6) 0.107(8) 0.029(6) 0.005(5) -0.004(4)
C6 0.028(5) 0.025(5) 0.038(5) -0.007(4) -0.004(4) 0.001(4)
C18 0.034(6) 0.024(5) 0.074(8) -0.006(5) -0.005(5) 0.002(4)
C17 0.031(5) 0.032(6) 0.050(6) 0.014(5) -0.006(4) 0.005(4)
C14 0.042(6) 0.055(8) 0.046(6) -0.005(5) -0.011(5) 0.008(5)
C28 0.045(7) 0.025(6) 0.092(10) 0.008(6) 0.017(7) 0.000(5)
C8 0.022(5) 0.052(8) 0.071(8) -0.014(6) 0.002(5) -0.008(5)
C7 0.032(6) 0.054(8) 0.054(7) 0.007(6) 0.004(5) -0.004(5)
C9 0.047(7) 0.043(7) 0.067(8) -0.016(6) -0.022(6) 0.013(6)
C1 0.024(5) 0.031(6) 0.063(7) -0.010(5) 0.002(4) -0.001(4)
C12 0.031(5) 0.053(7) 0.045(6) -0.008(5) -0.001(4) -0.006(5)
C2 0.054(7) 0.025(6) 0.076(8) -0.003(6) 0.005(6) 0.006(5)
C13 0.025(5) 0.047(7) 0.073(8) 0.002(6) 0.005(5) -0.011(5)
O3AA 0.074(19) 0.11(4) 0.046(13) 0.01(2) -0.015(11) -0.03(3)
C11 0.054(7) 0.035(6) 0.051(6) 0.004(5) -0.016(5) -0.011(5)
C19 0.041(6) 0.026(6) 0.079(8) 0.003(5) -0.008(6) -0.005(5)
C20 0.041(6) 0.047(7) 0.059(7) 0.007(6) -0.013(5) 0.002(5)
C10 0.065(9) 0.052(8) 0.070(8) 0.007(7) -0.032(7) -0.009(7)
C22 0.054(7) 0.079(10) 0.042(6) -0.008(6) -0.007(5) 0.028(7)
C24 0.038(6) 0.060(9) 0.073(8) 0.031(7) -0.013(6) -0.007(6)
C25 0.078(10) 0.045(8) 0.079(10) -0.006(7) 0.010(8) 0.007(7)
C4 0.045(6) 0.051(8) 0.052(7) 0.005(6) 0.004(5) 0.019(6)
C21 0.076(10) 0.102(14) 0.056(8) -0.037(9) -0.021(7) 0.026(9)
C3 0.070(9) 0.048(8) 0.074(9) 0.017(7) 0.012(7) -0.001(7)
O1B 0.045(7) 0.044(7) 0.064(7) 0.000(5) -0.001(5) 0.014(5)
C0 0.045(7) 0.044(7) 0.064(7) 0.000(5) -0.001(5) 0.014(5)
C2AA 0.058(3) 0.040(3) 0.084(4) -0.003(3) -0.001(3) 0.007(2)
O5AA 0.058(3) 0.040(3) 0.084(4) -0.003(3) -0.001(3) 0.007(2)
C2AB 0.058(3) 0.040(3) 0.084(4) -0.003(3) -0.001(3) 0.007(2)
O4A 0.058(3) 0.040(3) 0.084(4) -0.003(3) -0.001(3) 0.007(2)
C1AA 0.058(3) 0.040(3) 0.084(4) -0.003(3) -0.001(3) 0.007(2)
O0AA 0.058(3) 0.040(3) 0.084(4) -0.003(3) -0.001(3) 0.007(2)
C1AB 0.058(3) 0.040(3) 0.084(4) -0.003(3) -0.001(3) 0.007(2)
O0AB 0.058(3) 0.040(3) 0.084(4) -0.003(3) -0.001(3) 0.007(2)
W2A 0.0364(7) 0.0316(6) 0.0387(8) -0.0009(7) -0.0092(6) 0.0059(5)
C2AC 0.058(3) 0.040(3) 0.084(4) -0.003(3) -0.001(3) 0.007(2)
O4B 0.058(3) 0.040(3) 0.084(4) -0.003(3) -0.001(3) 0.007(2)
C1AC 0.058(3) 0.040(3) 0.084(4) -0.003(3) -0.001(3) 0.007(2)
O0AC 0.058(3) 0.040(3) 0.084(4) -0.003(3) -0.001(3) 0.007(2)
C1A 0.058(3) 0.040(3) 0.084(4) -0.003(3) -0.001(3) 0.007(2)
O2AA 0.058(3) 0.040(3) 0.084(4) -0.003(3) -0.001(3) 0.007(2)
C4AA 0.058(3) 0.040(3) 0.084(4) -0.003(3) -0.001(3) 0.007(2)
O4AA 0.047(17) 0.03(3) 0.05(2) -0.006(14) 0.020(16) 0.006(14)
C7AA 0.091(14) 0.119(19) 0.118(17) -0.006(14) -0.008(12) -0.068(14)
C6AA 0.040(15) 0.046(17) 0.09(2) -0.001(15) 0.029(16) 0.002(13)
C5AA 0.07(2) 0.037(15) 0.065(18) 0.002(12) 0.004(16) -0.006(15)
C0AA 0.045(7) 0.044(7) 0.064(7) 0.000(5) -0.001(5) 0.014(5)
O1A 0.045(7) 0.044(7) 0.064(7) 0.000(5) -0.001(5) 0.014(5)
O1AA 0.058(3) 0.040(3) 0.084(4) -0.003(3) -0.001(3) 0.007(2)

loop_
_atom_type_symbol
_atom_type_description
_atom_type_scat_dispersion_real
_atom_type_scat_dispersion_imag
_atom_type_scat_source
C C 0.0181 0.0091 'International Tables Vol C Tables 4.2.6.8 and 6.1.1.4'
H H 0.0000 0.0000 'International Tables Vol C Tables 4.2.6.8 and 6.1.1.4'
O O 0.0492 0.0322 'International Tables Vol C Tables 4.2.6.8 and 6.1.1.4'
P P 0.2955 0.4335 'International Tables Vol C Tables 4.2.6.8 and 6.1.1.4'
W W -5.4734 5.5774 'International Tables Vol C Tables 4.2.6.8 and 6.1.1.4'

loop_
_geom_angle_atom_site_label_1
_geom_angle_atom_site_label_2
_geom_angle_atom_site_label_3
_geom_angle
_geom_angle_site_symmetry_1
_geom_angle_site_symmetry_3
_geom_angle_publ_flag
C15 W1 P1 89.8(3) . . ?
C15 W1 C14 88.6(5) . . ?
C15 W1 C12 92.3(5) . . ?
C15 W1 C13 174.8(5) . . ?
C16 W1 P1 175.7(3) . . ?
C16 W1 C15 88.6(5) . . ?
C16 W1 C14 92.9(5) . . ?
C16 W1 C12 87.9(5) . . ?
C16 W1 C13 87.7(5) . . ?
C14 W1 P1 91.1(4) . . ?
C14 W1 C12 178.8(5) . . ?
C14 W1 C13 87.9(5) . . ?
C12 W1 P1 88.2(3) . . ?
C13 W1 P1 94.2(3) . . ?
C13 W1 C12 91.2(5) . . ?
C2AA W2 P23 93.9(8) . . ?
C2AA W2 C2AB 88.6(12) . . ?
C2AB W2 P23 89.0(8) . . ?
C1AA W2 P23 98.3(7) . . ?
C1AA W2 C2AA 85.4(11) . . ?
C1AA W2 C2AB 170.8(11) . . ?
C1AB W2 P23 83.0(8) . . ?
C1AB W2 C2AA 176.6(11) . . ?
C1AB W2 C2AB 92.8(13) . . ?
C1AB W2 C1AA 93.6(12) . . ?
C0AA W2 P23 171.7(9) . . ?
C0AA W2 C2AA 92.5(11) . . ?
C0AA W2 C2AB 85.8(12) . . ?
C0AA W2 C1AA 87.5(11) . . ?
C0AA W2 C1AB 90.7(11) . . ?
C5 P1 W1 111.9(3) . . ?
C5 P1 C1 102.6(5) . . ?
C6 P1 W1 121.9(3) . . ?
C6 P1 C5 103.8(5) . . ?
C6 P1 C1 103.1(5) . . ?
C1 P1 W1 111.5(3) . . ?
C17 P23 W2 123.1(4) . . ?
C17 P23 C28 101.9(6) . . ?
C17 P23 C24 103.4(5) . . ?
C17 P23 W2A 120.2(4) . . ?
C28 P23 W2 119.4(4) . . ?
C28 P23 W2A 110.3(4) . . ?
C24 P23 W2 104.2(4) . . ?
C24 P23 C28 101.8(7) . . ?
C24 P23 W2A 116.7(4) . . ?
O6 C15 W1 175.1(10) . . ?
O2 C5 P1 118.0(8) . . ?
O2 C5 C4 124.5(10) . . ?
C4 C5 P1 117.3(8) . . ?
O7 C16 W1 177.3(11) . . ?
C7 C6 P1 120.6(8) . . ?
C7 C6 C11 118.7(10) . . ?
C11 C6 P1 120.7(8) . . ?
C17 C18 H18 119.9 . . ?
C19 C18 H18 119.9 . . ?
C19 C18 C17 120.2(11) . . ?
C18 C17 P23 119.8(9) . . ?
C22 C17 P23 121.2(9) . . ?
C22 C17 C18 118.9(11) . . ?
O5 C14 W1 179.4(11) . . ?
O29 C28 P23 118.3(11) . . ?
O29 C28 C6AA 118.2(18) . . ?
O29 C28 C5AA 126.4(15) . . ?
C6AA C28 P23 121.9(17) . . ?
C5AA C28 P23 112.1(14) . . ?
C7 C8 H8 119.8 . . ?
C9 C8 H8 119.8 . . ?
C9 C8 C7 120.4(11) . . ?
C6 C7 C8 120.3(11) . . ?
C6 C7 H7 119.9 . . ?
C8 C7 H7 119.9 . . ?
C8 C9 H9 120.4 . . ?
C10 C9 C8 119.2(11) . . ?
C10 C9 H9 120.4 . . ?
O1 C1 P1 117.5(9) . . ?
O1 C1 C2 126.1(11) . . ?
C2 C1 P1 116.1(8) . . ?
O3 C12 W1 178.7(12) . . ?
C1 C2 H2A 109.0 . . ?
C1 C2 H2B 109.0 . . ?
C1 C2 C3 112.9(11) . . ?
H2A C2 H2B 107.8 . . ?
C3 C2 H2A 109.0 . . ?
C3 C2 H2B 109.0 . . ?
O4 C13 W1 176.8(12) . . ?
C6 C11 H11 120.4 . . ?
C10 C11 C6 119.2(12) . . ?
C10 C11 H11 120.4 . . ?
C18 C19 H19 120.0 . . ?
C18 C19 C20 120.0(12) . . ?
C20 C19 H19 120.0 . . ?
C19 C20 H20 120.2 . . ?
C19 C20 C21 119.6(12) . . ?
C21 C20 H20 120.2 . . ?
C9 C10 C11 122.2(13) . . ?
C9 C10 H10 118.9 . . ?
C11 C10 H10 118.9 . . ?
C17 C22 H22 119.5 . . ?
C17 C22 C21 121.0(12) . . ?
C21 C22 H22 119.5 . . ?
O3AA C24 P23 110(5) . . ?
O3AA C24 C25 132(4) . . ?
C25 C24 P23 116.8(10) . . ?
O4AA C24 P23 135(4) . . ?
O4AA C24 C25 108(4) . . ?
C24 C25 H25A 107.1 . . ?
C24 C25 H25B 107.1 . . ?
H25A C25 H25B 106.8 . . ?
C7AA C25 C24 120.9(15) . . ?
C7AA C25 H25A 107.1 . . ?
C7AA C25 H25B 107.1 . . ?
C5 C4 H4A 108.8 . . ?
C5 C4 H4B 108.8 . . ?
C5 C4 C3 113.7(11) . . ?
H4A C4 H4B 107.7 . . ?
C3 C4 H4A 108.8 . . ?
C3 C4 H4B 108.8 . . ?
C20 C21 H21 119.9 . . ?
C22 C21 C20 120.3(13) . . ?
C22 C21 H21 119.9 . . ?
C2 C3 H3A 108.5 . . ?
C2 C3 H3B 108.5 . . ?
C4 C3 C2 115.2(11) . . ?
C4 C3 H3A 108.5 . . ?
C4 C3 H3B 108.5 . . ?
H3A C3 H3B 107.5 . . ?
O1A C0 W2A 177(3) . . ?
O5AA C2AA W2 176(2) . . ?
O4A C2AB W2 173(2) . . ?
O0AA C1AA W2 175(2) . . ?
O0AB C1AB W2 176(2) . . ?
C0 W2A P23 168.8(10) . . ?
C0 W2A C2AC 85.6(14) . . ?
C0 W2A C1AC 93.7(13) . . ?
C0 W2A C1A 86.1(15) . . ?
C2AC W2A P23 103.6(8) . . ?
C2AC W2A C1AC 90.0(12) . . ?
C1AC W2A P23 92.8(8) . . ?
C1A W2A P23 84.6(10) . . ?
C1A W2A C2AC 171.7(13) . . ?
C1A W2A C1AC 90.2(14) . . ?
C4AA W2A P23 86.7(8) . . ?
C4AA W2A C0 87.2(13) . . ?
C4AA W2A C2AC 88.3(13) . . ?
C4AA W2A C1AC 178.0(13) . . ?
C4AA W2A C1A 91.7(15) . . ?
O4B C2AC W2A 173(2) . . ?
C2AC O4B O0AC 112(2) . 2_545 ?
O0AC C1AC W2A 172(3) . . ?
O1AA C1A W2A 170(3) . . ?
O2AA C4AA W2A 176(3) . . ?
C25 C7AA H7AA 107.2 . . ?
C25 C7AA H7AB 107.2 . . ?
C25 C7AA C6AA 120.5(17) . . ?
H7AA C7AA H7AB 106.8 . . ?
C6AA C7AA H7AA 107.2 . . ?
C6AA C7AA H7AB 107.2 . . ?
C5AA C7AA C25 136(2) . . ?
C28 C6AA C7AA 115(2) . . ?
C28 C6AA H6AA 108.6 . . ?
C28 C6AA H6AB 108.6 . . ?
C7AA C6AA H6AA 108.6 . . ?
C7AA C6AA H6AB 108.6 . . ?
H6AA C6AA H6AB 107.6 . . ?
C28 C5AA H5AA 108.3 . . ?
C28 C5AA H5AB 108.3 . . ?
C7AA C5AA C28 116(2) . . ?
C7AA C5AA H5AA 108.3 . . ?
C7AA C5AA H5AB 108.3 . . ?
H5AA C5AA H5AB 107.4 . . ?
O1B C0AA W2 176(2) . . ?

loop_
_geom_bond_atom_site_label_1
_geom_bond_atom_site_label_2
_geom_bond_distance
_geom_bond_site_symmetry_2
_geom_bond_publ_flag
W1 P1 2.490(3) . ?
W1 C15 2.019(12) . ?
W1 C16 2.010(11) . ?
W1 C14 2.034(11) . ?
W1 C12 2.053(11) . ?
W1 C13 2.037(13) . ?
W2 P23 2.468(3) . ?
W2 C2AA 2.025(19) . ?
W2 C2AB 2.026(18) . ?
W2 C1AA 2.024(17) . ?
W2 C1AB 2.016(19) . ?
W2 C0AA 2.00(3) . ?
P1 C5 1.882(11) . ?
P1 C6 1.818(10) . ?
P1 C1 1.890(11) . ?
P23 C17 1.826(11) . ?
P23 C28 1.880(13) . ?
P23 C24 1.876(16) . ?
P23 W2A 2.561(3) . ?
O7 C16 1.142(13) . ?
O2 C5 1.214(13) . ?
O1 C1 1.204(13) . ?
O5 C14 1.142(14) . ?
O6 C15 1.173(15) . ?
C5 C4 1.491(15) . ?
O3 C12 1.123(14) . ?
O4 C13 1.148(15) . ?
O29 C28 1.200(17) . ?
C6 C7 1.376(15) . ?
C6 C11 1.389(15) . ?
C18 H18 0.9500 . ?
C18 C17 1.401(15) . ?
C18 C19 1.379(15) . ?
C17 C22 1.363(18) . ?
C28 C6AA 1.36(3) . ?
C28 C5AA 1.62(3) . ?
C8 H8 0.9500 . ?
C8 C7 1.386(16) . ?
C8 C9 1.367(19) . ?
C7 H7 0.9500 . ?
C9 H9 0.9500 . ?
C9 C10 1.34(2) . ?
C1 C2 1.495(17) . ?
C2 H2A 0.9900 . ?
C2 H2B 0.9900 . ?
C2 C3 1.513(19) . ?
O3AA C24 1.21(3) . ?
C11 H11 0.9500 . ?
C11 C10 1.383(17) . ?
C19 H19 0.9500 . ?
C19 C20 1.380(17) . ?
C20 H20 0.9500 . ?
C20 C21 1.38(2) . ?
C10 H10 0.9500 . ?
C22 H22 0.9500 . ?
C22 C21 1.38(2) . ?
C24 C25 1.47(2) . ?
C24 O4AA 1.25(5) . ?
C25 H25A 0.9900 . ?
C25 H25B 0.9900 . ?
C25 C7AA 1.43(2) . ?
C4 H4A 0.9900 . ?
C4 H4B 0.9900 . ?
C4 C3 1.509(19) . ?
C21 H21 0.9500 . ?
C3 H3A 0.9900 . ?
C3 H3B 0.9900 . ?
O1B C0AA 1.15(3) . ?
C0 W2A 1.96(4) . ?
C0 O1A 1.19(4) . ?
C2AA O5AA 1.151(19) . ?
C2AB O4A 1.148(19) . ?
C1AA O0AA 1.149(19) . ?
C1AB O0AB 1.154(19) . ?
W2A C2AC 2.01(3) . ?
W2A C1AC 2.05(3) . ?
W2A C1A 2.01(4) . ?
W2A C4AA 1.96(3) . ?
C2AC O4B 1.19(3) . ?
O4B O0AC 1.36(3) 2_545 ?
C1AC O0AC 1.14(3) . ?
C1A O1AA 1.19(4) . ?
O2AA C4AA 1.22(3) . ?
C7AA H7AA 0.9900 . ?
C7AA H7AB 0.9900 . ?
C7AA C6AA 1.56(4) . ?
C7AA C5AA 1.28(3) . ?
C6AA H6AA 0.9900 . ?
C6AA H6AB 0.9900 . ?
C5AA H5AA 0.9900 . ?
C5AA H5AB 0.9900 . ?

loop_
_geom_torsion_atom_site_label_1
_geom_torsion_atom_site_label_2
_geom_torsion_atom_site_label_3
_geom_torsion_atom_site_label_4
_geom_torsion
_geom_torsion_site_symmetry_1
_geom_torsion_site_symmetry_2
_geom_torsion_site_symmetry_3
_geom_torsion_site_symmetry_4
_geom_torsion_publ_flag
W1 P1 C5 O2 -85.4(8) . . . . ?
W1 P1 C5 C4 90.1(9) . . . . ?
W1 P1 C6 C7 -178.5(8) . . . . ?
W1 P1 C6 C11 4.1(10) . . . . ?
W1 P1 C1 O1 85.7(8) . . . . ?
W1 P1 C1 C2 -88.7(8) . . . . ?
W2 P23 C17 C18 149.5(8) . . . . ?
W2 P23 C17 C22 -30.5(12) . . . . ?
W2 P23 C28 O29 89.6(11) . . . . ?
W2 P23 C28 C5AA -71.4(16) . . . . ?
W2 P23 C24 C25 94.9(10) . . . . ?
W2 P23 C24 O4AA -97(3) . . . . ?
P1 C5 C4 C3 46.4(14) . . . . ?
P1 C6 C7 C8 -179.3(9) . . . . ?
P1 C6 C11 C10 179.8(10) . . . . ?
P1 C1 C2 C3 -49.9(13) . . . . ?
P23 C17 C22 C21 -177.5(13) . . . . ?
P23 C28 C6AA C7AA 28(3) . . . . ?
P23 C28 C5AA C7AA -41(3) . . . . ?
P23 C24 C25 C7AA 12(2) . . . . ?
O2 C5 C4 C3 -138.5(12) . . . . ?
O1 C1 C2 C3 136.3(12) . . . . ?
C5 P1 C6 C7 54.2(10) . . . . ?
C5 P1 C6 C11 -123.2(9) . . . . ?
C5 P1 C1 O1 -154.3(8) . . . . ?
C5 P1 C1 C2 31.3(9) . . . . ?
C5 C4 C3 C2 -64.5(16) . . . . ?
O29 C28 C6AA C7AA -166.3(16) . . . . ?
O29 C28 C5AA C7AA 160(2) . . . . ?
C6 P1 C5 O2 47.9(9) . . . . ?
C6 P1 C5 C4 -136.6(9) . . . . ?
C6 P1 C1 O1 -46.7(9) . . . . ?
C6 P1 C1 C2 138.9(8) . . . . ?
C6 C11 C10 C9 -2(2) . . . . ?
C18 C17 C22 C21 2(2) . . . . ?
C18 C19 C20 C21 -1(2) . . . . ?
C17 P23 C28 O29 -49.8(12) . . . . ?
C17 P23 C28 C6AA 115.5(19) . . . . ?
C17 P23 C28 C5AA 149.2(15) . . . . ?
C17 P23 C24 O3AA 56(4) . . . . ?
C17 P23 C24 C25 -135.4(10) . . . . ?
C17 P23 C24 O4AA 33(3) . . . . ?
C17 C18 C19 C20 1.4(19) . . . . ?
C17 C22 C21 C20 -3(3) . . . . ?
C28 P23 C17 C18 -73.0(10) . . . . ?
C28 P23 C17 C22 106.9(11) . . . . ?
C28 P23 C24 O3AA 162(4) . . . . ?
C28 P23 C24 C25 -29.9(12) . . . . ?
C28 P23 C24 O4AA 139(3) . . . . ?
C8 C9 C10 C11 1(2) . . . . ?
C7 C6 C11 C10 2.3(18) . . . . ?
C7 C8 C9 C10 0(2) . . . . ?
C9 C8 C7 C6 0.8(19) . . . . ?
C1 P1 C5 O2 154.9(8) . . . . ?
C1 P1 C5 C4 -29.6(10) . . . . ?
C1 P1 C6 C7 -52.5(10) . . . . ?
C1 P1 C6 C11 130.1(9) . . . . ?
C1 C2 C3 C4 66.7(16) . . . . ?
O3AA C24 C25 C7AA 177(7) . . . . ?
C11 C6 C7 C8 -1.8(17) . . . . ?
C19 C18 C17 P23 178.1(9) . . . . ?
C19 C18 C17 C22 -1.9(18) . . . . ?
C19 C20 C21 C22 2(3) . . . . ?
C24 P23 C17 C18 32.4(11) . . . . ?
C24 P23 C17 C22 -147.6(11) . . . . ?
C24 P23 C28 O29 -156.4(11) . . . . ?
C24 P23 C28 C6AA 8.9(19) . . . . ?
C24 P23 C28 C5AA 42.5(16) . . . . ?
C24 C25 C7AA C6AA 33(3) . . . . ?
C24 C25 C7AA C5AA -4(5) . . . . ?
C25 C7AA C6AA C28 -56(3) . . . . ?
C25 C7AA C5AA C28 20(5) . . . . ?
W2A P23 C17 C18 164.7(8) . . . . ?
W2A P23 C17 C22 -15.3(12) . . . . ?
W2A P23 C28 O29 79.0(11) . . . . ?
W2A P23 C28 C6AA -115.7(18) . . . . ?
W2A P23 C24 O3AA -78(4) . . . . ?
W2A P23 C24 C25 90.3(11) . . . . ?
O4AA C24 C25 C7AA -160(3) . . . . ?
